data_7219167
loop_
_publ_author_name
'Li, Shenshen'
'Chen, Yu-Sheng'
'Mulfort, Karen L.'

_publ_section_title
;
 Structural modification in bimetallic Ru(iii)--Co(ii) metal--organic
 frameworks
;
_journal_issue 5
_journal_name_full CrystEngComm
_journal_page_first 1005
_journal_paper_doi 10.1039/C4CE02064B
_journal_volume 17
_journal_year 2015
_chemical_formula_sum 'C180 H196 Co3 N18 O124 Ru24'
_chemical_formula_weight 7198.01
_chemical_name_systematic
;
 ?
;
_space_group_crystal_system monoclinic
_space_group_IT_number 12
_space_group_name_Hall '-C 2y'
_space_group_name_H-M_alt 'C 1 2/m 1'
_symmetry_space_group_name_Hall '-C 2y'
_symmetry_space_group_name_H-M 'C 1 2/m 1'
_atom_sites_solution_hydrogens difmap
_audit_creation_method SHELXL-2014
_audit_update_record
;
2014-10-13 deposited with the CCDC.
2014-12-01 downloaded from the CCDC.
;
_cell_angle_alpha 90
_cell_angle_beta 95.920(5)
_cell_angle_gamma 90
_cell_formula_units_Z 2
_cell_length_a 55.289(13)
_cell_length_b 28.916(5)
_cell_length_c 17.468(3)
_cell_measurement_temperature 100(2)
_cell_volume 27778(9)
_computing_structure_refinement 'SHELXL-2014 (Sheldrick, 2014)'
_diffrn_ambient_temperature 100(2)
_diffrn_measured_fraction_theta_full 0.431
_diffrn_measured_fraction_theta_max 0.979
_diffrn_radiation_wavelength 0.44487
_diffrn_reflns_av_R_equivalents 0.1075
_diffrn_reflns_av_unetI/netI 0.0735
_diffrn_reflns_Laue_measured_fraction_full 0.431
_diffrn_reflns_Laue_measured_fraction_max 0.979
_diffrn_reflns_limit_h_max 50
_diffrn_reflns_limit_h_min -50
_diffrn_reflns_limit_k_max 26
_diffrn_reflns_limit_k_min -25
_diffrn_reflns_limit_l_max 15
_diffrn_reflns_limit_l_min -14
_diffrn_reflns_number 83400
_diffrn_reflns_point_group_measured_fraction_full 0.431
_diffrn_reflns_point_group_measured_fraction_max 0.979
_diffrn_reflns_theta_full 15.481
_diffrn_reflns_theta_max 11.688
_diffrn_reflns_theta_min 0.867
_exptl_absorpt_coefficient_mu 1.128
_exptl_absorpt_correction_T_max 0.7436
_exptl_absorpt_correction_T_min 0.5970
_exptl_absorpt_correction_type multi-scan
_exptl_absorpt_process_details sadabs
_exptl_crystal_colour 'dark green'
_exptl_crystal_density_diffrn 0.861
_exptl_crystal_density_meas ?
_exptl_crystal_density_method 'not measured'
_exptl_crystal_description octahedral
_exptl_crystal_F_000 7062
_exptl_crystal_size_max 0.060
_exptl_crystal_size_mid 0.050
_exptl_crystal_size_min 0.040
_refine_diff_density_max 1.445
_refine_diff_density_min -0.813
_refine_diff_density_rms 0.166
_refine_ls_extinction_coef 0.00098(17)
_refine_ls_extinction_expression Fc^*^=kFc[1+0.001xFc^2^\l^3^/sin(2\q)]^-1/4^
_refine_ls_extinction_method SHELXL
_refine_ls_goodness_of_fit_ref 1.343
_refine_ls_hydrogen_treatment constr
_refine_ls_matrix_type full
_refine_ls_number_parameters 551
_refine_ls_number_reflns 11069
_refine_ls_number_restraints 127
_refine_ls_restrained_S_all 2.028
_refine_ls_R_factor_all 0.1627
_refine_ls_R_factor_gt 0.1287
_refine_ls_shift/su_max 0.000
_refine_ls_shift/su_mean 0.000
_refine_ls_structure_factor_coef Fsqd
_refine_ls_weighting_details 'w=1/[\s^2^(Fo^2^)+(0.2000P)^2^] where P=(Fo^2^+2Fc^2^)/3'
_refine_ls_weighting_scheme calc
_refine_ls_wR_factor_gt 0.3530
_refine_ls_wR_factor_ref 0.3774
_reflns_Friedel_coverage 0.000
_reflns_number_gt 6545
_reflns_number_total 11069
_reflns_threshold_expression 'I > 2\s(I)'
_cod_data_source_file c4ce02064b2.cif
_cod_data_source_block RuCo-2
_cod_depositor_comments
;
The following automatic conversions were performed:

'_exptl_crystal_density_meas' value 'not measured' was changed to '?'
- the value is perceived as not measured.

Automatic conversion script
Id: cif_fix_values 3008 2015-01-20 13:52:24Z robertas 

 Adding full bibliography for 7219166--7219167.cif.
;
_cod_database_code 7219167
_shelx_space_group_comment
;
The symmetry employed for this shelxl refinement is uniquely defined
by the following loop, which should always be used as a source of
symmetry information in preference to the above space-group names.
They are only intended as comments.
;
_shelx_estimated_absorpt_t_min 0.935
_shelx_estimated_absorpt_t_max 0.956
_shelxl_version_number 2014-3

loop_
_space_group_symop_operation_xyz
'x, y, z'
'-x, y, -z'
'x+1/2, y+1/2, z'
'-x+1/2, y+1/2, -z'
'-x, -y, -z'
'x, -y, z'
'-x+1/2, -y+1/2, -z'
'x+1/2, -y+1/2, z'

loop_
_atom_site_label
_atom_site_type_symbol
_atom_site_fract_x
_atom_site_fract_y
_atom_site_fract_z
_atom_site_U_iso_or_equiv
_atom_site_adp_type
_atom_site_occupancy
_atom_site_site_symmetry_order
_atom_site_calc_flag
_atom_site_refinement_flags_posn
_atom_site_refinement_flags_adp
_atom_site_refinement_flags_occupancy
Ru1 Ru 0.36211(4) 0.18957(6) 0.54234(11) 0.1155(9) Uani 1 1 d D . .
Ru2 Ru 0.39095(3) 0.26634(6) 0.44528(10) 0.1054(8) Uani 1 1 d . . .
Ru3 Ru 0.35929(4) 0.18358(6) 0.35080(11) 0.1176(9) Uani 1 1 d . . .
Ru4 Ru 0.33753(7) 0.0000 0.9347(2) 0.1673(15) Uani 1 2 d S T P
Ru5 Ru 0.28242(5) 0.06119(9) 0.91474(13) 0.1652(11) Uani 1 1 d . . .
Ru6 Ru 0.18696(4) 0.0000 0.47540(13) 0.0920(9) Uani 1 2 d S T P
Ru7 Ru 0.18535(4) 0.0000 0.28518(14) 0.0997(9) Uani 1 2 d S T P
Ru8 Ru 0.13415(4) 0.0000 0.36743(12) 0.0865(8) Uani 1 2 d S T P
Co1 Co 0.0000 0.0000 0.5000 0.0790(16) Uani 1 4 d S T P
Co2 Co -0.02515(8) 0.0000 0.2989(3) 0.1176(15) Uani 1 2 d S T P
O1 O 0.4739(2) 0.4489(4) 0.4793(9) 0.125(5) Uani 1 1 d D . .
O2 O 0.4651(3) 0.4453(7) 0.3470(13) 0.208(8) Uani 1 1 d D U .
O3 O 0.3053(3) 0.0891(4) 0.8443(7) 0.105(4) Uani 1 1 d D . .
O4 O 0.3387(3) 0.0512(5) 0.8493(7) 0.121(5) Uani 1 1 d D . .
O5 O 0.3031(2) 0.0860(5) 1.0087(7) 0.110(4) Uani 1 1 d D . .
O6 O 0.3384(3) 0.0481(6) 1.0210(8) 0.148(6) Uani 1 1 d D . .
O7 O 0.0074(3) 0.0000 0.3851(10) 0.136(8) Uani 1 2 d DS T P
O8 O 0.0103(4) 0.0000 0.2603(12) 0.215(16) Uani 1 2 d DS T P
O9 O 0.2575(3) 0.0395(5) 0.9851(8) 0.136(5) Uani 1 1 d D . .
O10 O 0.2593(2) 0.0375(4) 0.8238(7) 0.107(4) Uani 1 1 d . . .
O11 O 0.3487(3) 0.2546(5) 0.5768(10) 0.157(7) Uani 1 1 d D . .
O12 O 0.3740(3) 0.3001(4) 0.5285(8) 0.134(6) Uani 1 1 d D . .
O13 O 0.3936(3) 0.1995(6) 0.6018(11) 0.170(8) Uani 1 1 d . . .
O14 O 0.4166(3) 0.2393(5) 0.5258(11) 0.142(6) Uani 1 1 d . . .
O15 O 0.4114(3) 0.2426(5) 0.3659(10) 0.143(6) Uani 1 1 d D . .
O16 O 0.3935(4) 0.1788(6) 0.3207(11) 0.189(8) Uani 1 1 d D . .
O17 O 0.3673(3) 0.2981(5) 0.3644(9) 0.126(5) Uani 1 1 d D . .
O18 O 0.3512(4) 0.2428(6) 0.2933(9) 0.170(7) Uani 1 1 d D . .
O19 O 0.3280(4) 0.1758(7) 0.5026(10) 0.176(8) Uani 1 1 d D . .
O20 O 0.3218(4) 0.1824(6) 0.3832(14) 0.233(12) Uani 1 1 d D . .
O21 O 0.3750(4) 0.1242(5) 0.5173(10) 0.215(10) Uani 1 1 d D . .
O22 O 0.3668(4) 0.1196(7) 0.3891(12) 0.249(13) Uani 1 1 d D . .
O23 O 0.2105(3) 0.0515(6) 0.4444(12) 0.176(7) Uani 1 1 d . . .
O24 O 0.2076(3) 0.0501(6) 0.3187(10) 0.160(7) Uani 1 1 d . . .
O25 O 0.1660(3) -0.0504(5) 0.5184(6) 0.111(4) Uani 1 1 d D . .
O26 O 0.1313(2) -0.0516(4) 0.4479(9) 0.114(5) Uani 1 1 d D . .
O27 O 0.1310(2) -0.0505(6) 0.2857(8) 0.138(6) Uani 1 1 d D . .
O28 O 0.1643(3) -0.0507(5) 0.2310(8) 0.134(5) Uani 1 1 d D . .
O29 O 0.3702(3) 0.2137(4) 0.4511(8) 0.125(5) Uani 1 1 d . . .
O30 O 0.1707(3) 0.0000 0.3826(10) 0.101(6) Uani 1 2 d S T P
O31 O 0.30057(19) 0.0000 0.9203(7) 0.038(3) Uani 1 2 d S T P
O32 O -0.0501(5) 0.0000 0.2058(17) 0.201(11) Uani 1 2 d S TU P
O33 O 0.3772(4) 0.0000 0.9608(16) 0.165(9) Uani 1 2 d S T P
O34 O 0.2641(3) 0.1248(4) 0.9081(10) 0.146(6) Uani 1 1 d . . .
N1 N 0.4128(2) 0.3258(4) 0.4423(9) 0.110(6) Uani 1 1 d D . .
N2 N 0.3510(4) 0.1611(5) 0.6478(8) 0.131(7) Uani 1 1 d D . .
N3 N 0.3477(4) 0.1498(6) 1.2453(9) 0.170(9) Uani 1 1 d D . .
N4 N 0.0951(3) 0.0000 0.3555(14) 0.128(9) Uani 1 2 d DS T P
N5 N 0.2054(4) 0.0000 1.1869(12) 0.141(11) Uani 1 2 d DS T P
N6 N 0.2061(3) 0.0000 0.5794(9) 0.122(8) Uani 1 2 d DS T P
C1 C 0.4167(3) 0.3424(5) 0.3702(9) 0.1422(16) Uani 1 1 d D . .
H1 H 0.4079 0.3300 0.3252 0.171 Uiso 1 1 d R U .
C2 C 0.4335(3) 0.3780(5) 0.3644(9) 0.1422(16) Uani 1 1 d D . .
H2 H 0.4363 0.3899 0.3155 0.171 Uiso 1 1 d R U .
C3 C 0.4459(2) 0.3961(4) 0.4309(11) 0.1422(16) Uani 1 1 d D . .
C4 C 0.4418(3) 0.3794(5) 0.5021(9) 0.1422(16) Uani 1 1 d D . .
H4 H 0.4508 0.3914 0.5471 0.171 Uiso 1 1 d R U .
C5 C 0.4249(3) 0.3439(6) 0.5089(9) 0.1422(16) Uani 1 1 d D . .
H5 H 0.4216 0.3324 0.5578 0.171 Uiso 1 1 d R U .
C6 C 0.4632(4) 0.4342(7) 0.4165(13) 0.1422(16) Uani 1 1 d D . .
C7 C 0.3657(4) 0.1272(7) 0.6805(11) 0.1422(16) Uani 1 1 d D . .
H7 H 0.3808 0.1209 0.6619 0.171 Uiso 1 1 d R U .
C8 C 0.3579(4) 0.1014(7) 0.7423(11) 0.1422(16) Uani 1 1 d D . .
H8 H 0.3674 0.0773 0.7671 0.171 Uiso 1 1 d R U .
C9 C 0.3360(4) 0.1118(7) 0.7668(13) 0.1422(16) Uani 1 1 d D . .
C10 C 0.3217(4) 0.1476(7) 0.7285(12) 0.1422(16) Uani 1 1 d D . .
H10 H 0.3063 0.1534 0.7461 0.171 Uiso 1 1 d R U .
C11 C 0.3286(4) 0.1743(8) 0.6680(12) 0.1422(16) Uani 1 1 d D . .
H11 H 0.3192 0.1986 0.6429 0.171 Uiso 1 1 d R U .
C12 C 0.3258(4) 0.0832(9) 0.8262(16) 0.1422(16) Uani 1 1 d D . .
C13 C 0.3264(4) 0.1618(6) 1.2055(11) 0.1422(16) Uani 1 1 d D . .
H13 H 0.3170 0.1867 1.2223 0.171 Uiso 1 1 d R U .
C14 C 0.3180(3) 0.1386(7) 1.1395(11) 0.1422(16) Uani 1 1 d D . .
H14 H 0.3034 0.1470 1.1094 0.171 Uiso 1 1 d R U .
C15 C 0.3318(4) 0.1023(7) 1.1142(9) 0.1422(16) Uani 1 1 d D . .
C16 C 0.3539(4) 0.0904(6) 1.1556(11) 0.1422(16) Uani 1 1 d D . .
H16 H 0.3636 0.0659 1.1391 0.171 Uiso 1 1 d R U .
C17 C 0.3617(3) 0.1142(7) 1.2214(11) 0.1422(16) Uani 1 1 d D . .
H17 H 0.3763 0.1063 1.2520 0.171 Uiso 1 1 d R U .
C18 C 0.3228(4) 0.0751(8) 1.0414(13) 0.1422(16) Uani 1 1 d D . .
C19 C 0.0830(5) 0.0000 0.2818(13) 0.1422(16) Uani 1 2 d DS T P
H19 H 0.0916 0.0000 0.2374 0.171 Uiso 1 2 d R U P
C20 C 0.0575(5) 0.0000 0.2756(13) 0.1422(16) Uani 1 2 d DS T P
H20 H 0.0484 0.0000 0.2265 0.171 Uiso 1 2 d R U P
C21 C 0.0457(4) 0.0000 0.3416(16) 0.1422(16) Uani 1 2 d DS T P
C22 C 0.0577(5) 0.0000 0.4137(14) 0.1422(16) Uani 1 2 d DS T P
H22 H 0.0491 0.0000 0.4579 0.171 Uiso 1 2 d R U P
C23 C 0.0833(5) 0.0000 0.4210(13) 0.1422(16) Uani 1 2 d DS T P
H23 H 0.0923 0.0000 0.4703 0.171 Uiso 1 2 d R U P
C24 C 0.0179(4) 0.0000 0.3278(14) 0.1422(16) Uani 1 2 d DS T P
C25 C 0.2116(4) 0.0415(3) 1.1555(12) 0.1422(16) Uani 1 1 d D . .
H25 H 0.2067 0.0699 1.1769 0.171 Uiso 1 1 d R U .
C26 C 0.2265(4) 0.0421(4) 1.0950(11) 0.1422(16) Uani 1 1 d D . .
H26 H 0.2318 0.0705 1.0754 0.171 Uiso 1 1 d R U .
C27 C 0.2325(6) 0.0000 1.0623(15) 0.1422(16) Uani 1 2 d DS T P
C28 C 0.2531(6) 0.0000 1.0078(19) 0.1422(16) Uani 1 2 d DS T P
C29 C 0.2135(3) 0.0415(3) 0.6137(10) 0.1422(16) Uani 1 1 d D . .
H29 H 0.2082 0.0698 0.5901 0.171 Uiso 1 1 d R U .
C30 C 0.2285(3) 0.0416(3) 0.6832(10) 0.1422(16) Uani 1 1 d D . .
H30 H 0.2336 0.0702 0.7064 0.171 Uiso 1 1 d R U .
C31 C 0.2362(4) 0.0000 0.7184(11) 0.1422(16) Uani 1 2 d DS T P
C32 C 0.2514(7) 0.0000 0.7997(16) 0.1422(16) Uani 1 2 d DS T P
C33 C 0.3588(4) 0.2911(8) 0.5692(15) 0.1422(16) Uani 1 1 d D . .
C34 C 0.3487(4) 0.3303(8) 0.6137(13) 0.1422(16) Uani 1 1 d D . .
H34A H 0.3489 0.3211 0.6677 0.213 Uiso 1 1 d R U .
H34B H 0.3319 0.3362 0.5921 0.213 Uiso 1 1 d R U .
H34C H 0.3583 0.3585 0.6102 0.213 Uiso 1 1 d R U .
C35 C 0.4122(6) 0.2152(11) 0.5844(17) 0.1422(16) Uani 1 1 d . . .
C36 C 0.4363(4) 0.2155(8) 0.6391(13) 0.1422(16) Uani 1 1 d . . .
H36A H 0.4499 0.2300 0.6165 0.213 Uiso 1 1 d R U .
H36B H 0.4400 0.1828 0.6498 0.213 Uiso 1 1 d R U .
H36C H 0.4336 0.2313 0.6871 0.213 Uiso 1 1 d R U .
C37 C 0.4112(4) 0.2056(8) 0.3326(14) 0.1422(16) Uani 1 1 d D . .
C38 C 0.4316(4) 0.2013(8) 0.2789(13) 0.1422(16) Uani 1 1 d D . .
H38A H 0.4257 0.2088 0.2256 0.213 Uiso 1 1 d R U .
H38B H 0.4376 0.1694 0.2817 0.213 Uiso 1 1 d R U .
H38C H 0.4448 0.2224 0.2969 0.213 Uiso 1 1 d R U .
C39 C 0.3547(5) 0.2843(8) 0.3061(13) 0.1422(16) Uani 1 1 d D . .
C40 C 0.3453(4) 0.3173(8) 0.2400(12) 0.1422(16) Uani 1 1 d D . .
H40A H 0.3388 0.2972 0.1975 0.213 Uiso 1 1 d R U .
H40B H 0.3579 0.3374 0.2227 0.213 Uiso 1 1 d R U .
H40C H 0.3321 0.3363 0.2565 0.213 Uiso 1 1 d R U .
C41 C 0.3137(5) 0.1818(11) 0.4465(15) 0.1422(16) Uani 1 1 d D . .
C42 C 0.2866(4) 0.1716(8) 0.4345(13) 0.1422(16) Uani 1 1 d . . .
H42A H 0.2770 0.1978 0.4123 0.213 Uiso 1 1 d R U .
H42B H 0.2815 0.1643 0.4852 0.213 Uiso 1 1 d R U .
H42C H 0.2838 0.1446 0.4007 0.213 Uiso 1 1 d R U .
C43 C 0.3735(3) 0.1074(8) 0.4527(13) 0.1422(16) Uani 1 1 d D . .
C44 C 0.3829(4) 0.0575(8) 0.4575(13) 0.1422(16) Uani 1 1 d D . .
H44A H 0.3736 0.0384 0.4903 0.213 Uiso 1 1 d R U .
H44B H 0.4000 0.0582 0.4792 0.213 Uiso 1 1 d R U .
H44C H 0.3818 0.0443 0.4056 0.213 Uiso 1 1 d R U .
C45 C 0.2157(5) 0.0728(10) 0.3802(19) 0.1422(16) Uani 1 1 d . . .
C46 C 0.2330(4) 0.1091(8) 0.3951(13) 0.1422(16) Uani 1 1 d . . .
H46A H 0.2482 0.0986 0.3766 0.213 Uiso 1 1 d R U .
H46B H 0.2357 0.1157 0.4504 0.213 Uiso 1 1 d R U .
H46C H 0.2273 0.1372 0.3674 0.213 Uiso 1 1 d R U .
C47 C 0.1444(4) -0.0663(8) 0.2427(14) 0.1422(16) Uani 1 1 d D . .
C48 C 0.1350(4) -0.1084(7) 0.1943(12) 0.1422(16) Uani 1 1 d D . .
H48A H 0.1492 -0.1277 0.1869 0.213 Uiso 1 1 d R U .
H48B H 0.1269 -0.0992 0.1440 0.213 Uiso 1 1 d R U .
H48C H 0.1236 -0.1259 0.2225 0.213 Uiso 1 1 d R U .
C49 C 0.1444(4) -0.0607(10) 0.5046(13) 0.1422(16) Uani 1 1 d D . .
C50 C 0.1342(4) -0.0939(8) 0.5624(12) 0.1422(16) Uani 1 1 d D . .
H50A H 0.1167 -0.0885 0.5617 0.213 Uiso 1 1 d R U .
H50B H 0.1422 -0.0879 0.6141 0.213 Uiso 1 1 d R U .
H50C H 0.1370 -0.1261 0.5482 0.213 Uiso 1 1 d R U .

loop_
_atom_site_aniso_label
_atom_site_aniso_U_11
_atom_site_aniso_U_22
_atom_site_aniso_U_33
_atom_site_aniso_U_23
_atom_site_aniso_U_13
_atom_site_aniso_U_12
Ru1 0.160(2) 0.0856(13) 0.1064(15) 0.0027(11) 0.0408(13) -0.0398(11)
Ru2 0.1438(17) 0.0807(13) 0.0964(14) -0.0115(10) 0.0344(12) -0.0417(11)
Ru3 0.1508(18) 0.1000(15) 0.1050(15) -0.0358(11) 0.0275(12) -0.0443(12)
Ru4 0.230(4) 0.141(3) 0.139(3) 0.000 0.058(3) 0.000
Ru5 0.215(3) 0.150(2) 0.139(2) -0.0034(16) 0.0608(18) -0.0036(17)
Ru6 0.0882(17) 0.1013(18) 0.0895(18) 0.000 0.0231(13) 0.000
Ru7 0.1019(18) 0.112(2) 0.0933(18) 0.000 0.0492(14) 0.000
Ru8 0.0853(16) 0.0965(17) 0.0844(16) 0.000 0.0417(12) 0.000
Co1 0.066(3) 0.053(3) 0.122(4) 0.000 0.030(3) 0.000
Co2 0.113(3) 0.115(3) 0.128(4) 0.000 0.029(3) 0.000
O1 0.159(12) 0.067(9) 0.164(13) -0.040(9) 0.085(10) -0.042(8)
O2 0.211(9) 0.205(9) 0.206(9) -0.002(5) 0.014(5) -0.010(5)
O3 0.147(11) 0.100(9) 0.078(9) 0.013(7) 0.056(8) -0.016(9)
O4 0.154(12) 0.121(11) 0.100(10) 0.026(9) 0.073(9) -0.009(9)
O5 0.119(10) 0.114(10) 0.098(10) -0.044(8) 0.011(8) 0.004(9)
O6 0.161(14) 0.175(15) 0.099(11) -0.076(11) -0.021(10) -0.016(11)
O7 0.104(14) 0.25(3) 0.061(12) 0.000 0.021(10) 0.000
O8 0.092(16) 0.46(5) 0.088(16) 0.000 -0.008(13) 0.000
O9 0.159(13) 0.121(11) 0.143(13) -0.032(10) 0.095(10) -0.016(10)
O10 0.106(10) 0.102(10) 0.110(10) 0.007(8) -0.010(8) 0.019(8)
O11 0.248(18) 0.075(10) 0.170(15) -0.051(10) 0.129(14) -0.018(11)
O12 0.235(16) 0.072(9) 0.111(11) -0.024(8) 0.094(11) -0.053(10)
O13 0.145(14) 0.131(14) 0.24(2) 0.100(14) 0.047(14) -0.005(11)
O14 0.141(13) 0.097(11) 0.189(16) 0.018(11) 0.021(12) -0.056(9)
O15 0.175(14) 0.084(10) 0.176(15) -0.052(10) 0.039(12) -0.064(9)
O16 0.24(2) 0.158(16) 0.186(18) -0.077(14) 0.089(15) -0.042(14)
O17 0.166(13) 0.097(10) 0.119(12) -0.039(9) 0.041(10) -0.003(9)
O18 0.25(2) 0.142(15) 0.113(13) 0.004(11) -0.027(12) -0.047(14)
O19 0.222(19) 0.202(19) 0.100(12) 0.067(12) -0.006(12) -0.070(15)
O20 0.21(2) 0.124(14) 0.34(3) -0.108(19) -0.09(2) -0.060(14)
O21 0.40(3) 0.148(16) 0.127(14) 0.064(13) 0.145(17) 0.012(17)
O22 0.36(3) 0.19(2) 0.167(18) -0.059(16) -0.12(2) 0.08(2)
O23 0.159(15) 0.161(16) 0.199(19) 0.007(14) -0.023(13) -0.060(12)
O24 0.166(14) 0.180(16) 0.157(15) -0.037(13) 0.131(12) -0.032(12)
O25 0.155(12) 0.113(11) 0.064(8) 0.032(7) 0.010(8) -0.019(9)
O26 0.084(9) 0.085(9) 0.178(14) 0.022(9) 0.035(9) -0.008(7)
O27 0.075(9) 0.211(16) 0.135(12) -0.115(12) 0.043(8) -0.026(9)
O28 0.145(12) 0.146(13) 0.120(11) -0.065(10) 0.059(10) 0.020(10)
O29 0.172(13) 0.048(8) 0.149(13) -0.036(8) -0.011(10) -0.023(8)
O30 0.120(14) 0.084(12) 0.110(15) 0.000 0.059(12) 0.000
O31 0.034(7) 0.033(7) 0.052(8) 0.000 0.021(6) 0.000
O32 0.195(13) 0.209(14) 0.200(14) 0.000 0.033(9) 0.000
O33 0.15(2) 0.103(16) 0.25(3) 0.000 0.068(19) 0.000
O34 0.167(13) 0.055(8) 0.233(18) 0.001(10) 0.096(12) 0.003(8)
N1 0.139(14) 0.074(11) 0.130(14) -0.050(10) 0.073(11) -0.048(10)
N2 0.22(2) 0.092(13) 0.085(12) 0.050(10) 0.027(12) -0.034(13)
N3 0.21(2) 0.159(19) 0.146(18) -0.084(15) 0.069(16) 0.006(17)
N4 0.14(2) 0.13(2) 0.11(2) 0.000 0.016(17) 0.000
N5 0.070(16) 0.24(3) 0.12(2) 0.000 0.061(14) 0.000
N6 0.18(2) 0.106(19) 0.095(18) 0.000 0.072(16) 0.000
C1 0.175(4) 0.129(3) 0.128(4) -0.011(3) 0.039(3) -0.031(3)
C2 0.175(4) 0.129(3) 0.128(4) -0.011(3) 0.039(3) -0.031(3)
C3 0.175(4) 0.129(3) 0.128(4) -0.011(3) 0.039(3) -0.031(3)
C4 0.175(4) 0.129(3) 0.128(4) -0.011(3) 0.039(3) -0.031(3)
C5 0.175(4) 0.129(3) 0.128(4) -0.011(3) 0.039(3) -0.031(3)
C6 0.175(4) 0.129(3) 0.128(4) -0.011(3) 0.039(3) -0.031(3)
C7 0.175(4) 0.129(3) 0.128(4) -0.011(3) 0.039(3) -0.031(3)
C8 0.175(4) 0.129(3) 0.128(4) -0.011(3) 0.039(3) -0.031(3)
C9 0.175(4) 0.129(3) 0.128(4) -0.011(3) 0.039(3) -0.031(3)
C10 0.175(4) 0.129(3) 0.128(4) -0.011(3) 0.039(3) -0.031(3)
C11 0.175(4) 0.129(3) 0.128(4) -0.011(3) 0.039(3) -0.031(3)
C12 0.175(4) 0.129(3) 0.128(4) -0.011(3) 0.039(3) -0.031(3)
C13 0.175(4) 0.129(3) 0.128(4) -0.011(3) 0.039(3) -0.031(3)
C14 0.175(4) 0.129(3) 0.128(4) -0.011(3) 0.039(3) -0.031(3)
C15 0.175(4) 0.129(3) 0.128(4) -0.011(3) 0.039(3) -0.031(3)
C16 0.175(4) 0.129(3) 0.128(4) -0.011(3) 0.039(3) -0.031(3)
C17 0.175(4) 0.129(3) 0.128(4) -0.011(3) 0.039(3) -0.031(3)
C18 0.175(4) 0.129(3) 0.128(4) -0.011(3) 0.039(3) -0.031(3)
C19 0.175(4) 0.129(3) 0.128(4) -0.011(3) 0.039(3) -0.031(3)
C20 0.175(4) 0.129(3) 0.128(4) -0.011(3) 0.039(3) -0.031(3)
C21 0.175(4) 0.129(3) 0.128(4) -0.011(3) 0.039(3) -0.031(3)
C22 0.175(4) 0.129(3) 0.128(4) -0.011(3) 0.039(3) -0.031(3)
C23 0.175(4) 0.129(3) 0.128(4) -0.011(3) 0.039(3) -0.031(3)
C24 0.175(4) 0.129(3) 0.128(4) -0.011(3) 0.039(3) -0.031(3)
C25 0.175(4) 0.129(3) 0.128(4) -0.011(3) 0.039(3) -0.031(3)
C26 0.175(4) 0.129(3) 0.128(4) -0.011(3) 0.039(3) -0.031(3)
C27 0.175(4) 0.129(3) 0.128(4) -0.011(3) 0.039(3) -0.031(3)
C28 0.175(4) 0.129(3) 0.128(4) -0.011(3) 0.039(3) -0.031(3)
C29 0.175(4) 0.129(3) 0.128(4) -0.011(3) 0.039(3) -0.031(3)
C30 0.175(4) 0.129(3) 0.128(4) -0.011(3) 0.039(3) -0.031(3)
C31 0.175(4) 0.129(3) 0.128(4) -0.011(3) 0.039(3) -0.031(3)
C32 0.175(4) 0.129(3) 0.128(4) -0.011(3) 0.039(3) -0.031(3)
C33 0.175(4) 0.129(3) 0.128(4) -0.011(3) 0.039(3) -0.031(3)
C34 0.175(4) 0.129(3) 0.128(4) -0.011(3) 0.039(3) -0.031(3)
C35 0.175(4) 0.129(3) 0.128(4) -0.011(3) 0.039(3) -0.031(3)
C36 0.175(4) 0.129(3) 0.128(4) -0.011(3) 0.039(3) -0.031(3)
C37 0.175(4) 0.129(3) 0.128(4) -0.011(3) 0.039(3) -0.031(3)
C38 0.175(4) 0.129(3) 0.128(4) -0.011(3) 0.039(3) -0.031(3)
C39 0.175(4) 0.129(3) 0.128(4) -0.011(3) 0.039(3) -0.031(3)
C40 0.175(4) 0.129(3) 0.128(4) -0.011(3) 0.039(3) -0.031(3)
C41 0.175(4) 0.129(3) 0.128(4) -0.011(3) 0.039(3) -0.031(3)
C42 0.175(4) 0.129(3) 0.128(4) -0.011(3) 0.039(3) -0.031(3)
C43 0.175(4) 0.129(3) 0.128(4) -0.011(3) 0.039(3) -0.031(3)
C44 0.175(4) 0.129(3) 0.128(4) -0.011(3) 0.039(3) -0.031(3)
C45 0.175(4) 0.129(3) 0.128(4) -0.011(3) 0.039(3) -0.031(3)
C46 0.175(4) 0.129(3) 0.128(4) -0.011(3) 0.039(3) -0.031(3)
C47 0.175(4) 0.129(3) 0.128(4) -0.011(3) 0.039(3) -0.031(3)
C48 0.175(4) 0.129(3) 0.128(4) -0.011(3) 0.039(3) -0.031(3)
C49 0.175(4) 0.129(3) 0.128(4) -0.011(3) 0.039(3) -0.031(3)
C50 0.175(4) 0.129(3) 0.128(4) -0.011(3) 0.039(3) -0.031(3)

loop_
_atom_type_symbol
_atom_type_description
_atom_type_scat_dispersion_real
_atom_type_scat_dispersion_imag
_atom_type_scat_source
C C 0.0002 0.0006 'International Tables Vol C Tables 4.2.6.8 and 6.1.1.4'
H H 0.0000 0.0000 'International Tables Vol C Tables 4.2.6.8 and 6.1.1.4'
Co Co 0.2392 0.4095 'International Tables Vol C Tables 4.2.6.8 and 6.1.1.4'
N N 0.0010 0.0012 'International Tables Vol C Tables 4.2.6.8 and 6.1.1.4'
O O 0.0025 0.0022 'International Tables Vol C Tables 4.2.6.8 and 6.1.1.4'
Ru Ru -0.4226 2.4940 'International Tables Vol C Tables 4.2.6.8 and 6.1.1.4'

loop_
_geom_angle_atom_site_label_1
_geom_angle_atom_site_label_2
_geom_angle_atom_site_label_3
_geom_angle
_geom_angle_site_symmetry_1
_geom_angle_site_symmetry_3
O29 Ru1 O13 97.0(7) . .
O29 Ru1 O19 94.6(6) . .
O13 Ru1 O19 168.3(7) . .
O29 Ru1 O21 92.5(5) . .
O13 Ru1 O21 86.5(9) . .
O19 Ru1 O21 94.5(9) . .
O29 Ru1 O11 91.9(6) . .
O13 Ru1 O11 92.1(8) . .
O19 Ru1 O11 85.9(8) . .
O21 Ru1 O11 175.6(6) . .
O29 Ru1 N2 177.6(7) . .
O13 Ru1 N2 85.4(7) . .
O19 Ru1 N2 83.0(7) . .
O21 Ru1 N2 88.1(6) . .
O11 Ru1 N2 87.6(7) . .
O29 Ru2 O15 98.5(6) . .
O29 Ru2 O17 92.9(6) . .
O15 Ru2 O17 92.4(6) . .
O29 Ru2 O14 92.0(6) . .
O15 Ru2 O14 86.8(7) . .
O17 Ru2 O14 175.1(6) . .
O29 Ru2 O12 91.2(6) . .
O15 Ru2 O12 170.2(5) . .
O17 Ru2 O12 88.3(6) . .
O14 Ru2 O12 91.7(7) . .
O29 Ru2 N1 177.3(6) . .
O15 Ru2 N1 84.1(5) . .
O17 Ru2 N1 86.7(6) . .
O14 Ru2 N1 88.4(6) . .
O12 Ru2 N1 86.2(5) . .
O29 Ru3 O22 94.4(6) . .
O29 Ru3 O18 95.7(6) . .
O22 Ru3 O18 169.6(8) . .
O29 Ru3 O16 93.0(7) . .
O22 Ru3 O16 81.7(9) . .
O18 Ru3 O16 95.5(8) . .
O29 Ru3 N3 178.5(6) . 1_554
O22 Ru3 N3 84.1(7) . 1_554
O18 Ru3 N3 85.8(7) . 1_554
O16 Ru3 N3 87.1(7) . 1_554
O29 Ru3 O20 89.3(7) . .
O22 Ru3 O20 94.0(9) . .
O18 Ru3 O20 88.5(8) . .
O16 Ru3 O20 175.2(7) . .
N3 Ru3 O20 90.5(7) 1_554 .
O31 Ru4 O6 92.2(5) . 6
O31 Ru4 O6 92.2(5) . .
O6 Ru4 O6 85.5(10) 6 .
O31 Ru4 O4 90.9(5) . .
O6 Ru4 O4 176.4(7) 6 .
O6 Ru4 O4 92.5(6) . .
O31 Ru4 O4 90.9(5) . 6
O6 Ru4 O4 92.5(6) 6 6
O6 Ru4 O4 176.4(7) . 6
O4 Ru4 O4 89.2(8) . 6
O31 Ru4 O33 175.1(8) . .
O6 Ru4 O33 84.2(7) 6 .
O6 Ru4 O33 84.2(7) . .
O4 Ru4 O33 92.5(7) . .
O4 Ru4 O33 92.5(7) 6 .
O3 Ru5 O31 92.3(5) . .
O3 Ru5 O5 90.9(6) . .
O31 Ru5 O5 92.0(5) . .
O3 Ru5 O9 174.0(6) . .
O31 Ru5 O9 93.7(5) . .
O5 Ru5 O9 88.9(6) . .
O3 Ru5 O10 92.3(5) . .
O31 Ru5 O10 90.6(5) . .
O5 Ru5 O10 175.8(5) . .
O9 Ru5 O10 87.6(6) . .
O3 Ru5 O34 86.8(5) . .
O31 Ru5 O34 179.1(5) . .
O5 Ru5 O34 87.9(6) . .
O9 Ru5 O34 87.2(5) . .
O10 Ru5 O34 89.6(6) . .
O30 Ru6 N6 178.7(7) . .
O30 Ru6 O25 94.7(5) . .
N6 Ru6 O25 86.2(5) . .
O30 Ru6 O25 94.7(5) . 6
N6 Ru6 O25 86.2(5) . 6
O25 Ru6 O25 90.6(8) . 6
O30 Ru6 O23 92.0(6) . 6
N6 Ru6 O23 87.1(6) . 6
O25 Ru6 O23 88.8(7) . 6
O25 Ru6 O23 173.3(6) 6 6
O30 Ru6 O23 92.0(6) . .
N6 Ru6 O23 87.1(6) . .
O25 Ru6 O23 173.3(6) . .
O25 Ru6 O23 88.8(7) 6 .
O23 Ru6 O23 91.1(11) 6 .
O24 Ru7 O24 95.9(11) . 6
O24 Ru7 O30 92.5(5) . .
O24 Ru7 O30 92.5(5) 6 .
O24 Ru7 O28 85.3(7) . 6
O24 Ru7 O28 169.6(6) 6 6
O30 Ru7 O28 97.8(6) . 6
O24 Ru7 O28 169.6(6) . .
O24 Ru7 O28 85.3(7) 6 .
O30 Ru7 O28 97.8(6) . .
O28 Ru7 O28 91.7(9) 6 .
O24 Ru7 N5 83.0(6) . 1_554
O24 Ru7 N5 83.0(6) 6 1_554
O30 Ru7 N5 173.3(9) . 1_554
O28 Ru7 N5 86.9(6) 6 1_554
O28 Ru7 N5 86.9(6) . 1_554
O30 Ru8 O27 95.9(5) . .
O30 Ru8 O27 95.9(5) . 6
O27 Ru8 O27 91.6(10) . 6
O30 Ru8 O26 93.2(5) . 6
O27 Ru8 O26 170.8(5) . 6
O27 Ru8 O26 87.2(7) 6 6
O30 Ru8 O26 93.2(5) . .
O27 Ru8 O26 87.2(7) . .
O27 Ru8 O26 170.8(5) 6 .
O26 Ru8 O26 92.5(8) 6 .
O30 Ru8 N4 178.0(8) . .
O27 Ru8 N4 85.5(6) . .
O27 Ru8 N4 85.5(6) 6 .
O26 Ru8 N4 85.4(6) 6 .
O26 Ru8 N4 85.4(6) . .
O1 Co1 O1 180.0(7) 7_556 3_445
O1 Co1 O1 88.9(7) 7_556 8_455
O1 Co1 O1 91.1(7) 3_445 8_455
O1 Co1 O1 91.1(7) 7_556 4_546
O1 Co1 O1 88.9(7) 3_445 4_546
O1 Co1 O1 180.0(12) 8_455 4_546
O1 Co1 O7 88.1(5) 7_556 .
O1 Co1 O7 91.9(5) 3_445 .
O1 Co1 O7 91.9(5) 8_455 .
O1 Co1 O7 88.1(5) 4_546 .
O1 Co1 O7 91.9(5) 7_556 5_556
O1 Co1 O7 88.1(5) 3_445 5_556
O1 Co1 O7 88.1(5) 8_455 5_556
O1 Co1 O7 91.9(5) 4_546 5_556
O7 Co1 O7 180.0 . 5_556
O2 Co2 O2 113.2(12) 8_455 3_445
O2 Co2 O32 98.9(8) 8_455 .
O2 Co2 O32 98.9(8) 3_445 .
O2 Co2 O8 116.9(5) 8_455 .
O2 Co2 O8 116.9(5) 3_445 .
O32 Co2 O8 108.5(10) . .
O2 Co2 O7 87.0(7) 8_455 .
O2 Co2 O7 87.0(7) 3_445 .
O32 Co2 O7 169.2(10) . .
O8 Co2 O7 60.6(6) . .
O2 Co2 C24 103.3(6) 8_455 .
O2 Co2 C24 103.3(6) 3_445 .
O32 Co2 C24 139.0(10) . .
O8 Co2 C24 30.5(5) . .
O7 Co2 C24 30.2(5) . .
C6 O1 Co1 130.4(15) . 3
C6 O2 Co2 133.6(19) . 3
C12 O3 Ru5 139.3(17) . .
C12 O4 Ru4 135.5(17) . .
C18 O5 Ru5 133.5(14) . .
C18 O6 Ru4 132.2(14) . .
C24 O7 Co1 162.5(19) . .
C24 O7 Co2 82.3(15) . .
Co1 O7 Co2 115.2(8) . .
C24 O8 Co2 86.0(17) . .
C28 O9 Ru5 130.0(15) . .
C32 O10 Ru5 137.1(15) . .
C33 O11 Ru1 124.1(16) . .
C33 O12 Ru2 136.5(14) . .
C35 O13 Ru1 132(2) . .
C35 O14 Ru2 125.7(18) . .
C37 O15 Ru2 130.9(14) . .
C37 O16 Ru3 130.8(15) . .
C39 O17 Ru2 133.6(15) . .
C39 O18 Ru3 135.6(16) . .
C41 O19 Ru1 141.0(19) . .
C41 O20 Ru3 132(2) . .
C43 O21 Ru1 124.2(16) . .
C43 O22 Ru3 128.5(18) . .
C45 O23 Ru6 137.6(18) . .
C45 O24 Ru7 140.9(17) . .
C49 O25 Ru6 132.3(14) . .
C49 O26 Ru8 129.9(15) . .
C47 O27 Ru8 134.4(14) . .
C47 O28 Ru7 131.8(13) . .
Ru1 O29 Ru2 123.3(7) . .
Ru1 O29 Ru3 121.2(6) . .
Ru2 O29 Ru3 115.4(8) . .
Ru6 O30 Ru7 125.3(9) . .
Ru6 O30 Ru8 122.0(8) . .
Ru7 O30 Ru8 112.7(9) . .
Ru5 O31 Ru5 121.2(5) . 6
Ru5 O31 Ru4 119.4(3) . .
Ru5 O31 Ru4 119.4(3) 6 .
C5 N1 C1 121.7(9) . .
C5 N1 Ru2 121.2(11) . .
C1 N1 Ru2 116.7(10) . .
C7 N2 C11 127.2(19) . .
C7 N2 Ru1 115.0(16) . .
C11 N2 Ru1 117.1(15) . .
C13 N3 C17 121.6(12) . .
C13 N3 Ru3 119.8(13) . 1_556
C17 N3 Ru3 118.6(14) . 1_556
C23 N4 C19 123.3(13) . .
C23 N4 Ru8 118.6(16) . .
C19 N4 Ru8 118.1(16) . .
C25 N5 C25 121.3(12) 6 .
C25 N5 Ru7 119.3(6) 6 1_556
C25 N5 Ru7 119.3(6) . 1_556
C29 N6 C29 120.2(13) . 6
C29 N6 Ru6 119.8(6) . .
C29 N6 Ru6 119.8(6) 6 .
N1 C1 C2 119.2(10) . .
N1 C1 H1 120.4 . .
C2 C1 H1 120.4 . .
C3 C2 C1 119.5(10) . .
C3 C2 H2 120.2 . .
C1 C2 H2 120.2 . .
C4 C3 C2 120.7(10) . .
C4 C3 C6 125.4(17) . .
C2 C3 C6 114.0(16) . .
C3 C4 C5 120.5(10) . .
C3 C4 H4 120.0 . .
C5 C4 H4 119.5 . .
N1 C5 C4 118.4(10) . .
N1 C5 H5 120.2 . .
C4 C5 H5 121.4 . .
O1 C6 O2 132(3) . .
O1 C6 C3 110.6(19) . .
O2 C6 C3 118(2) . .
N2 C7 C8 119(2) . .
N2 C7 H7 120.2 . .
C8 C7 H7 120.6 . .
C9 C8 C7 118(2) . .
C9 C8 H8 119.2 . .
C7 C8 H8 122.5 . .
C8 C9 C10 119(2) . .
C8 C9 C12 121(2) . .
C10 C9 C12 120(2) . .
C11 C10 C9 125(3) . .
C11 C10 H10 118.0 . .
C9 C10 H10 116.7 . .
N2 C11 C10 111(2) . .
N2 C11 H11 123.3 . .
C10 C11 H11 125.4 . .
O4 C12 O3 123(3) . .
O4 C12 C9 114(2) . .
O3 C12 C9 122(2) . .
N3 C13 C14 120.3(13) . .
N3 C13 H13 120.8 . .
C14 C13 H13 118.9 . .
C13 C14 C15 119.3(13) . .
C13 C14 H14 122.2 . .
C15 C14 H14 118.4 . .
C14 C15 C16 119.7(12) . .
C14 C15 C18 120.6(19) . .
C16 C15 C18 119.7(18) . .
C17 C16 C15 119.6(13) . .
C17 C16 H16 119.4 . .
C15 C16 H16 120.9 . .
C16 C17 N3 119.5(13) . .
C16 C17 H17 121.9 . .
N3 C17 H17 118.6 . .
O5 C18 O6 130(2) . .
O5 C18 C15 116.9(19) . .
O6 C18 C15 112.5(18) . .
N4 C19 C20 117.0(13) . .
N4 C19 H19 121.7 . .
C20 C19 H19 121.4 . .
C21 C20 C19 119.6(14) . .
C21 C20 H20 120.0 . .
C19 C20 H20 120.4 . .
C22 C21 C20 123.0(14) . .
C22 C21 C24 122(2) . .
C20 C21 C24 115(2) . .
C21 C22 C23 118.3(13) . .
C21 C22 H22 120.9 . .
C23 C22 H22 120.8 . .
N4 C23 C22 118.9(13) . .
N4 C23 H23 120.3 . .
C22 C23 H23 120.8 . .
O7 C24 O8 131(3) . .
O7 C24 C21 116(2) . .
O8 C24 C21 113(2) . .
O7 C24 Co2 67.5(14) . .
O8 C24 Co2 63.5(16) . .
C21 C24 Co2 176.9(19) . .
N5 C25 C26 119.8(10) . .
N5 C25 H25 120.2 . .
C26 C25 H25 119.8 . .
C27 C26 C27 0.0(19) 6 .
C27 C26 C25 118.7(11) 6 .
C27 C26 C25 118.7(11) . .
C27 C26 H26 120.7 6 .
C27 C26 H26 120.7 . .
C25 C26 H26 120.6 . .
C27 C27 C26 0(10) 6 .
C27 C27 C26 0(10) 6 6
C26 C27 C26 120.9(13) . 6
C27 C27 C28 0(10) 6 .
C26 C27 C28 117.9(10) . .
C26 C27 C28 117.9(10) 6 .
O9 C28 O9 134(3) 6 .
O9 C28 C27 112.0(13) 6 .
O9 C28 C27 112.0(13) . .
O9 C28 C27 112.0(13) 6 6
O9 C28 C27 112.0(13) . 6
C27 C28 C27 0.0(14) . 6
N6 C29 C30 120.1(9) . .
N6 C29 H29 119.8 . .
C30 C29 H29 120.1 . .
C29 C30 C31 120.4(9) . .
C29 C30 H30 119.7 . .
C31 C30 H30 119.9 . .
C30 C31 C30 118.8(13) 6 .
C30 C31 C32 120.5(6) 6 .
C30 C31 C32 120.5(6) . .
O10 C32 O10 124(3) . 6
O10 C32 C31 116.6(13) . .
O10 C32 C31 116.6(13) 6 .
O12 C33 O11 128(2) . .
O12 C33 C34 118(2) . .
O11 C33 C34 113.4(18) . .
C33 C34 H34A 108.8 . .
C33 C34 H34B 108.6 . .
H34A C34 H34B 109.5 . .
C33 C34 H34C 111.0 . .
H34A C34 H34C 109.4 . .
H34B C34 H34C 109.5 . .
O13 C35 O14 130(3) . .
O13 C35 C36 123(3) . .
O14 C35 C36 106(3) . .
C35 C36 H36A 113.5 . .
C35 C36 H36B 105.2 . .
H36A C36 H36B 109.6 . .
C35 C36 H36C 109.5 . .
H36A C36 H36C 109.5 . .
H36B C36 H36C 109.4 . .
O15 C37 O16 126(2) . .
O15 C37 C38 113(2) . .
O16 C37 C38 117(2) . .
C37 C38 H38A 111.6 . .
C37 C38 H38B 108.0 . .
H38A C38 H38B 109.4 . .
C37 C38 H38C 108.9 . .
H38A C38 H38C 109.5 . .
H38B C38 H38C 109.4 . .
O18 C39 O17 122(2) . .
O18 C39 C40 115(2) . .
O17 C39 C40 122(2) . .
C39 C40 H40A 105.6 . .
C39 C40 H40B 113.6 . .
H40A C40 H40B 109.5 . .
C39 C40 H40C 109.3 . .
H40A C40 H40C 109.4 . .
H40B C40 H40C 109.4 . .
O19 C41 O20 117(3) . .
O19 C41 C42 130(3) . .
O20 C41 C42 109(2) . .
C41 C42 H42A 112.7 . .
C41 C42 H42B 106.6 . .
H42A C42 H42B 109.4 . .
C41 C42 H42C 109.2 . .
H42A C42 H42C 109.4 . .
H42B C42 H42C 109.4 . .
O22 C43 O21 137(3) . .
O22 C43 C44 114(2) . .
O21 C43 C44 109(2) . .
C43 C44 H44A 111.4 . .
C43 C44 H44B 107.9 . .
H44A C44 H44B 109.4 . .
C43 C44 H44C 109.1 . .
H44A C44 H44C 109.5 . .
H44B C44 H44C 109.5 . .
O24 C45 O23 112(2) . .
O24 C45 C46 134(3) . .
O23 C45 C46 112(3) . .
C45 C46 H46A 107.3 . .
C45 C46 H46B 110.8 . .
H46A C46 H46B 109.6 . .
C45 C46 H46C 110.3 . .
H46A C46 H46C 109.5 . .
H46B C46 H46C 109.5 . .
O27 C47 O28 126(2) . .
O27 C47 C48 116.8(19) . .
O28 C47 C48 117.2(19) . .
C47 C48 H48A 107.2 . .
C47 C48 H48B 112.0 . .
H48A C48 H48B 109.4 . .
C47 C48 H48C 109.3 . .
H48A C48 H48C 109.5 . .
H48B C48 H48C 109.5 . .
O26 C49 O25 127(2) . .
O26 C49 C50 117(2) . .
O25 C49 C50 115.8(19) . .
C49 C50 H50A 108.8 . .
C49 C50 H50B 109.3 . .
H50A C50 H50B 109.5 . .
C49 C50 H50C 110.3 . .
H50A C50 H50C 109.5 . .
H50B C50 H50C 109.4 . .

loop_
_geom_bond_atom_site_label_1
_geom_bond_atom_site_label_2
_geom_bond_distance
_geom_bond_site_symmetry_2
Ru1 O29 1.837(15) .
Ru1 O13 1.96(2) .
Ru1 O19 1.98(2) .
Ru1 O21 2.084(14) .
Ru1 O11 2.132(13) .
Ru1 N2 2.163(15) .
Ru2 O29 1.916(13) .
Ru2 O15 2.000(16) .
Ru2 O17 2.042(16) .
Ru2 O14 2.045(18) .
Ru2 O12 2.055(13) .
Ru2 N1 2.104(11) .
Ru3 O29 1.993(13) .
Ru3 O22 2.00(2) .
Ru3 O18 2.012(18) .
Ru3 O16 2.02(2) .
Ru3 N3 2.125(15) 1_554
Ru3 O20 2.21(2) .
Ru4 O31 2.033(11) .
Ru4 O6 2.049(14) 6
Ru4 O6 2.049(14) .
Ru4 O4 2.108(13) .
Ru4 O4 2.108(13) 6
Ru4 O33 2.20(2) .
Ru5 O3 2.020(12) .
Ru5 O31 2.031(6) .
Ru5 O5 2.032(13) .
Ru5 O9 2.038(12) .
Ru5 O10 2.050(12) .
Ru5 O34 2.096(13) .
Ru6 O30 1.771(19) .
Ru6 N6 2.006(18) .
Ru6 O25 2.052(13) .
Ru6 O25 2.052(13) 6
Ru6 O23 2.088(18) 6
Ru6 O23 2.088(18) .
Ru7 O24 1.951(19) .
Ru7 O24 1.951(18) 6
Ru7 O30 1.959(16) .
Ru7 O28 2.042(16) 6
Ru7 O28 2.042(16) .
Ru7 N5 2.137(16) 1_554
Ru8 O30 2.010(18) .
Ru8 O27 2.038(12) .
Ru8 O27 2.038(12) 6
Ru8 O26 2.067(14) 6
Ru8 O26 2.067(14) .
Ru8 N4 2.150(19) .
Co1 O1 2.069(13) 7_556
Co1 O1 2.069(13) 3_445
Co1 O1 2.069(13) 8_455
Co1 O1 2.069(13) 4_546
Co1 O7 2.089(17) .
Co1 O7 2.089(17) 5_556
Co2 O2 1.90(2) 8_455
Co2 O2 1.90(2) 3_445
Co2 O32 2.02(3) .
Co2 O8 2.14(2) .
Co2 O7 2.223(18) .
Co2 C24 2.38(2) .
O1 C6 1.267(16) .
O1 Co1 2.070(13) 3
O2 C6 1.271(16) .
O2 Co2 1.90(2) 3
O3 C12 1.223(16) .
O4 C12 1.211(16) .
O5 C18 1.217(16) .
O6 C18 1.243(16) .
O7 C24 1.209(17) .
O8 C24 1.211(17) .
O9 C28 1.241(13) .
O10 C32 1.227(16) .
O11 C33 1.208(16) .
O12 C33 1.184(16) .
O13 C35 1.19(3) .
O14 C35 1.28(3) .
O15 C37 1.217(16) .
O16 C37 1.248(16) .
O17 C39 1.239(16) .
O18 C39 1.235(16) .
O19 C41 1.207(18) .
O20 C41 1.237(17) .
O21 C43 1.222(16) .
O22 C43 1.189(16) .
O23 C45 1.33(3) .
O24 C45 1.30(3) .
O25 C49 1.233(16) .
O26 C49 1.194(16) .
O27 C47 1.197(16) .
O28 C47 1.224(15) .
O31 Ru5 2.031(6) 6
N1 C5 1.383(14) .
N1 C1 1.386(14) .
N2 C7 1.360(17) .
N2 C11 1.376(17) .
N3 C13 1.353(15) .
N3 C17 1.378(15) .
N3 Ru3 2.125(15) 1_556
N4 C23 1.374(15) .
N4 C19 1.388(16) .
N5 C25 1.378(11) 6
N5 C25 1.378(11) .
N5 Ru7 2.137(16) 1_556
N6 C29 1.383(11) .
N6 C29 1.383(11) 6
C1 C2 1.396(14) .
C1 H1 0.9499 .
C2 C3 1.390(14) .
C2 H2 0.9496 .
C3 C4 1.374(14) .
C3 C6 1.49(3) .
C4 C5 1.404(14) .
C4 H4 0.9501 .
C5 H5 0.9509 .
C7 C8 1.415(17) .
C7 H7 0.9483 .
C8 C9 1.359(17) .
C8 H8 0.9498 .
C9 C10 1.426(17) .
C9 C12 1.48(3) .
C10 C11 1.395(17) .
C10 H10 0.9495 .
C11 H11 0.9506 .
C13 C14 1.372(15) .
C13 H13 0.9503 .
C14 C15 1.394(15) .
C14 H14 0.9498 .
C15 C16 1.400(15) .
C15 C18 1.533(17) .
C16 C17 1.369(15) .
C16 H16 0.9504 .
C17 H17 0.9503 .
C19 C20 1.402(16) .
C19 H19 0.9506 .
C20 C21 1.382(16) .
C20 H20 0.9498 .
C21 C22 1.360(16) .
C21 C24 1.530(18) .
C22 C23 1.405(16) .
C22 H22 0.9495 .
C23 H23 0.9496 .
C25 C26 1.407(14) .
C25 H25 0.9502 .
C26 C27 1.398(14) 6
C26 C27 1.398(14) .
C26 H26 0.9497 .
C27 C27 0.00(6) 6
C27 C26 1.398(14) 6
C27 C28 1.558(18) .
C28 O9 1.241(13) 6
C28 C27 1.558(18) 6
C29 C30 1.398(13) .
C29 H29 0.9503 .
C30 C31 1.398(11) .
C30 H30 0.9505 .
C31 C30 1.398(11) 6
C31 C32 1.574(19) .
C32 O10 1.227(16) 6
C33 C34 1.513(17) .
C34 H34A 0.9801 .
C34 H34B 0.9795 .
C34 H34C 0.9800 .
C35 C36 1.55(3) .
C36 H36A 0.9795 .
C36 H36B 0.9800 .
C36 H36C 0.9801 .
C37 C38 1.543(17) .
C38 H38A 0.9793 .
C38 H38B 0.9805 .
C38 H38C 0.9797 .
C39 C40 1.545(17) .
C40 H40A 0.9795 .
C40 H40B 0.9798 .
C40 H40C 0.9807 .
C41 C42 1.52(3) .
C42 H42A 0.9805 .
C42 H42B 0.9805 .
C42 H42C 0.9805 .
C43 C44 1.534(17) .
C44 H44A 0.9800 .
C44 H44B 0.9795 .
C44 H44C 0.9801 .
C45 C46 1.43(3) .
C46 H46A 0.9803 .
C46 H46B 0.9798 .
C46 H46C 0.9803 .
C47 C48 1.541(17) .
C48 H48A 0.9803 .
C48 H48B 0.9801 .
C48 H48C 0.9797 .
C49 C50 1.541(17) .
C50 H50A 0.9801 .
C50 H50B 0.9802 .
C50 H50C 0.9802 .

loop_
_platon_squeeze_void_nr
_platon_squeeze_void_average_x
_platon_squeeze_void_average_y
_platon_squeeze_void_average_z
_platon_squeeze_void_volume
_platon_squeeze_void_count_electrons
_platon_squeeze_void_content
1 -0.003 -0.015 -0.001 18324 9823 ' '
